data_1008369
loop_
_publ_author_name
'Bordet, P'
'Chaillout, C'
'Chenavas, J'
'Hodeau, J L'
'Marezio, M'
'Karpinski, J'
'Kaldis, E'

_publ_section_title
;
Structure Determination of the new high-temperature Superconductor Y Ba
Cu O (2/4/7/14.30)
;
_journal_coden_ASTM NATUAS
_journal_name_full 'Nature (London)'
_journal_page_first 596
_journal_page_last 598
_journal_paper_doi 10.1038/334596a0
_journal_volume 334
_journal_year 1988
_chemical_formula_structural 'Y2 Ba4 Cu7 O14.30'
_chemical_formula_sum 'Ba4 Cu7 O14.3 Y2'
_chemical_name_systematic 'Diyttrium tetrabarium heptacuprate'
_space_group_IT_number 65
_symmetry_cell_setting orthorhombic
_symmetry_Int_Tables_number 65
_symmetry_space_group_name_Hall '-A 2 2'
_symmetry_space_group_name_H-M 'A m m m'
_cell_angle_alpha 90
_cell_angle_beta 90
_cell_angle_gamma 90
_cell_formula_units_Z 2
_cell_length_a 3.851(1)
_cell_length_b 3.869(1)
_cell_length_c 50.29(2)
_cell_volume 749.3
_refine_ls_R_factor_all 0.054
_cod_database_code 1008369

loop_
_symmetry_equiv_pos_as_xyz
x,y,z
x,-y,-z
-x,-y,z
-x,y,-z
-x,-y,-z
-x,y,z
x,y,-z
x,-y,z
x,1/2+y,1/2+z
x,1/2-y,1/2-z
-x,1/2-y,1/2+z
-x,1/2+y,1/2-z
-x,1/2-y,1/2-z
-x,1/2+y,1/2+z
x,1/2+y,1/2-z
x,1/2-y,1/2+z

loop_
_atom_site_aniso_label
_atom_site_aniso_U_11
_atom_site_aniso_U_12
_atom_site_aniso_U_13
_atom_site_aniso_U_22
_atom_site_aniso_U_23
_atom_site_aniso_U_33
Ba1 0.0141(5) 0. 0. 0.0147(5) 0. 0.0094(4)
Ba2 0.0059(4) 0. 0. 0.0063(4) 0. 0.0070(4)
Y1 0.0003(6) 0. 0. -0.0017(6) 0. 0.0009(5)
Cu1 0.042(3) 0. 0. 0.047(4) 0. 0.020(3)
Cu2 0.0033(9) 0. 0. 0.0053(9) 0. 0.0084(9)
Cu3 0.0027(9) 0. 0. 0.0045(9) 0. 0.0071(9)
Cu4 0.011(1) 0. 0. 0.0048(9) 0. 0.0015(8)
Cu5 0.011(1) 0. 0. 0.0048(9) 0. 0.0015(8)
O1 0.010(9) 0. 0. 0.09(3) 0. 0.10(3)

loop_
_atom_site_label
_atom_site_type_symbol
_atom_site_symmetry_multiplicity
_atom_site_Wyckoff_symbol
_atom_site_fract_x
_atom_site_fract_y
_atom_site_fract_z
_atom_site_occupancy
_atom_site_attached_hydrogens
_atom_site_calc_flag
Ba1 Ba2+ 4 j 0.5 0.5 0.04310(3) 1. 0 d
Ba2 Ba2+ 4 j 0.5 0.5 0.18797(2) 1. 0 d
Y1 Y3+ 4 j 0.5 0.5 0.11545(4) 1. 0 d
Cu1 Cu2+ 2 a 0. 0. 0. 1. 0 d
Cu2 Cu2+ 4 i 0. 0. 0.08293(5) 1. 0 d
Cu3 Cu2+ 4 i 0. 0. 0.14831(5) 1. 0 d
Cu4 Cu2+ 4 i 0. 0. 0.23012(5) 0.7 0 d
Cu5 Cu3+ 4 i 0. 0. 0.23012(5) 0.3 0 d
O1 O2- 4 i 0. 0. 0.0353(8) 1. 0 d
O2 O2- 4 j 0.5 0. 0.0871(3) 1. 0 d
O3 O2- 4 i 0. 0.5 0.0865(3) 1. 0 d
O4 O2- 4 j 0.5 0. 0.1430(3) 1. 0 d
O5 O2- 4 i 0. 0.5 0.1432(3) 1. 0 d
O6 O2- 4 i 0. 0. 0.1937(2) 1. 0 d
O7 O2- 4 i 0. 0.5 0.2328(3) 1. 0 d
O8 O2- 2 b 0. 0.5 0. 0.10(7) 0 d
O9 O2- 2 d 0.5 0. 0. 0.20(7) 0 d

loop_
_atom_type_symbol
_atom_type_oxidation_number
Ba2+ 2.000
Y3+ 3.000
Cu2+ 2.000
Cu3+ 3.000
O2- -2.000
